data_4330772
loop_
_publ_author_name
'Wei-Qiu Kan'
'Jin Yang'
'Ying-Ying Liu'
'Jian-Fang Ma'

_publ_contact_author_address
;
Department of Chemistry
Northeast Normal University
Changchun 130024
P.R.China
;
_publ_contact_author_email jianfangma@yahoo.com.cn
_publ_contact_author_fax +86-431-85098620
_publ_contact_author_name 'Jian-Fang Ma'
_publ_contact_author_phone +86-431-85098620
_publ_section_title
;
 Series of Inorganic-Organic Hybrid Materials Constructed From
 Octamolybdates and Metal-Organic Frameworks: Syntheses, Structures, and
 Physical Properties
;
_journal_name_full 'Inorganic Chemistry'
_journal_page_first 11266
_journal_page_last 11278
_journal_paper_doi 10.1021/ic300134z
_journal_volume 51
_journal_year 2012
_chemical_formula_moiety 'C15 H10 Ag2 Mo4 N8 O13, 1.75(H2 O)'
_chemical_formula_sum 'C15 H13.5 Ag2 Mo4 N8 O14.75'
_chemical_formula_weight 1141.34
_chemical_name_systematic
;
 ?
;
_space_group_IT_number 14
_symmetry_cell_setting monoclinic
_symmetry_space_group_name_Hall '-P 2yn'
_symmetry_space_group_name_H-M 'P 1 21/n 1'
_atom_sites_solution_hydrogens geom
_atom_sites_solution_primary direct
_atom_sites_solution_secondary difmap
_audit_creation_method SHELXL-97
_cell_angle_alpha 90
_cell_angle_beta 98.770(5)
_cell_angle_gamma 90
_cell_formula_units_Z 4
_cell_length_a 12.080(5)
_cell_length_b 18.297(5)
_cell_length_c 12.700(5)
_cell_measurement_reflns_used 5580
_cell_measurement_temperature 293(2)
_cell_measurement_theta_max 1.00000
_cell_measurement_theta_min 0.74364
_cell_volume 2774.2(18)
_computing_cell_refinement CrysAlis
_computing_data_collection 'CrysAlis (Oxford Diffraction, 2006)'
_computing_data_reduction CrysAlis
_computing_structure_refinement 'SHELXL-97 (Sheldrick, 1997)'
_computing_structure_solution 'SHELXL-97 (Sheldrick, 1997)'
_diffrn_ambient_temperature 293(2)
_diffrn_detector_area_resol_mean 10.0
_diffrn_measured_fraction_theta_full 0.995
_diffrn_measured_fraction_theta_max 0.995
_diffrn_measurement_device_type 'Oxford Diffraction Gemini R Ultra'
_diffrn_measurement_method '\w scan'
_diffrn_radiation_monochromator graphite
_diffrn_radiation_source 'fine-focus sealed tube'
_diffrn_radiation_type MoK\a
_diffrn_radiation_wavelength 0.71069
_diffrn_reflns_av_R_equivalents 0.0256
_diffrn_reflns_av_sigmaI/netI 0.0380
_diffrn_reflns_limit_h_max 14
_diffrn_reflns_limit_h_min -13
_diffrn_reflns_limit_k_max 22
_diffrn_reflns_limit_k_min -16
_diffrn_reflns_limit_l_max 14
_diffrn_reflns_limit_l_min -15
_diffrn_reflns_number 10704
_diffrn_reflns_theta_full 25.35
_diffrn_reflns_theta_max 25.35
_diffrn_reflns_theta_min 3.11
_exptl_absorpt_coefficient_mu 3.221
_exptl_absorpt_correction_T_max 0.5948
_exptl_absorpt_correction_T_min 0.5246
_exptl_absorpt_correction_type multi-scan
_exptl_absorpt_process_details
;
CrysAlis (Oxford Diffraction, 2006)
;
_exptl_crystal_colour colorless
_exptl_crystal_density_diffrn 2.733
_exptl_crystal_description block
_exptl_crystal_F_000 2158
_exptl_crystal_size_max 0.23
_exptl_crystal_size_mid 0.21
_exptl_crystal_size_min 0.18
_refine_diff_density_max 0.872
_refine_diff_density_min -0.680
_refine_diff_density_rms 0.132
_refine_ls_extinction_method none
_refine_ls_goodness_of_fit_ref 1.143
_refine_ls_hydrogen_treatment constr
_refine_ls_matrix_type full
_refine_ls_number_parameters 406
_refine_ls_number_reflns 5061
_refine_ls_number_restraints 6
_refine_ls_restrained_S_all 1.143
_refine_ls_R_factor_all 0.0442
_refine_ls_R_factor_gt 0.0361
_refine_ls_shift/su_max 0.001
_refine_ls_shift/su_mean 0.000
_refine_ls_structure_factor_coef Fsqd
_refine_ls_weighting_details 'calc w=1/[\s^2^(Fo^2^)+(0.0278P)^2^+9.6814P] where P=(Fo^2^+2Fc^2^)/3'
_refine_ls_weighting_scheme calc
_refine_ls_wR_factor_gt 0.0812
_refine_ls_wR_factor_ref 0.0851
_reflns_number_gt 4380
_reflns_number_total 5061
_reflns_threshold_expression >2\s(I)
_cod_data_source_file ic300134z_si_002_4.cif
_cod_data_source_block compound-4
_cod_original_formula_sum 'C15 H13.50 Ag2 Mo4 N8 O14.75'
_cod_database_code 4330772

loop_
_symmetry_equiv_pos_as_xyz
'x, y, z'
'-x+1/2, y+1/2, -z+1/2'
'-x, -y, -z'
'x-1/2, -y-1/2, z-1/2'

loop_
_atom_site_label
_atom_site_type_symbol
_atom_site_fract_x
_atom_site_fract_y
_atom_site_fract_z
_atom_site_U_iso_or_equiv
_atom_site_adp_type
_atom_site_occupancy
_atom_site_symmetry_multiplicity
_atom_site_calc_flag
_atom_site_refinement_flags
Ag1 Ag 0.62924(4) -0.28663(3) 0.17037(4) 0.03572(14) Uani 1 1 d .
Ag2 Ag 1.09354(5) -0.20549(3) 1.15521(4) 0.04237(16) Uani 1 1 d .
Mo1 Mo 0.60727(4) -0.06570(3) 0.27618(4) 0.02486(14) Uani 1 1 d .
Mo2 Mo 0.77066(4) 0.00796(3) 0.47454(4) 0.02833(14) Uani 1 1 d .
Mo3 Mo 0.52680(4) 0.09097(3) 0.46056(4) 0.02156(13) Uani 1 1 d .
Mo4 Mo 0.65899(4) 0.07273(3) 0.70274(4) 0.02893(15) Uani 1 1 d .
C1 C 0.7601(5) -0.2573(3) 0.4062(4) 0.0236(13) Uani 1 1 d .
H1 H 0.7067 -0.2208 0.4072 0.028 Uiso 1 1 calc R
C2 C 0.8407(5) -0.2674(3) 0.4964(4) 0.0221(13) Uani 1 1 d .
C3 C 0.9198(5) -0.3222(4) 0.4941(5) 0.0303(15) Uani 1 1 d .
H3 H 0.9739 -0.3306 0.5532 0.036 Uiso 1 1 calc R
C4 C 0.9175(5) -0.3642(4) 0.4031(5) 0.0342(15) Uani 1 1 d .
H4 H 0.9696 -0.4012 0.3997 0.041 Uiso 1 1 calc R
C5 C 0.8358(5) -0.3496(4) 0.3176(5) 0.0325(15) Uani 1 1 d .
H5 H 0.8353 -0.3769 0.2558 0.039 Uiso 1 1 calc R
C6 C 0.8404(5) -0.2230(3) 0.5922(4) 0.0240(13) Uani 1 1 d .
C7 C 0.7091(5) -0.1423(4) 0.7885(5) 0.0292(14) Uani 1 1 d .
C8 C 0.7061(6) -0.2034(4) 0.9659(5) 0.0351(16) Uani 1 1 d .
H8 H 0.7476 -0.1687 1.0086 0.042 Uiso 1 1 calc R
C9 C 0.6103(5) -0.2952(4) 0.9128(5) 0.0332(15) Uani 1 1 d .
H9 H 0.5711 -0.3390 0.9128 0.040 Uiso 1 1 calc R
C10 C 0.8978(5) -0.1673(3) 0.7359(4) 0.0264(14) Uani 1 1 d .
C11 C 0.9685(5) -0.1328(4) 0.8282(5) 0.0295(15) Uani 1 1 d .
C12 C 1.0208(6) -0.0668(4) 0.8159(6) 0.0442(19) Uani 1 1 d .
H12 H 1.0089 -0.0419 0.7513 0.053 Uiso 1 1 calc R
C13 C 1.0912(6) -0.0389(4) 0.9024(5) 0.0457(19) Uani 1 1 d .
H13 H 1.1283 0.0051 0.8968 0.055 Uiso 1 1 calc R
C14 C 1.1059(6) -0.0768(4) 0.9967(5) 0.0383(17) Uani 1 1 d .
H14 H 1.1520 -0.0568 1.0549 0.046 Uiso 1 1 calc R
C15 C 0.9888(5) -0.1680(4) 0.9245(5) 0.0337(15) Uani 1 1 d .
H15 H 0.9537 -0.2126 0.9313 0.040 Uiso 1 1 calc R
N1 N 0.7569(4) -0.2982(3) 0.3185(4) 0.0274(12) Uani 1 1 d .
N2 N 0.9358(4) -0.2001(3) 0.6563(4) 0.0256(11) Uani 1 1 d .
N3 N 0.7474(4) -0.2046(3) 0.6279(4) 0.0249(11) Uani 1 1 d .
N4 N 0.7856(4) -0.1694(3) 0.7211(4) 0.0261(11) Uani 1 1 d .
N5 N 0.6833(4) -0.1997(3) 0.8605(4) 0.0295(12) Uani 1 1 d .
N6 N 0.6202(5) -0.2592(3) 0.8249(4) 0.0347(13) Uani 1 1 d .
N7 N 0.6617(5) -0.2631(3) 1.0029(4) 0.0386(14) Uani 1 1 d .
N8 N 1.0565(5) -0.1417(3) 1.0089(4) 0.0363(14) Uani 1 1 d .
O1 O 0.6034(4) -0.1535(3) 0.2324(4) 0.0402(12) Uani 1 1 d .
O2 O 0.6693(4) -0.0196(3) 0.1841(3) 0.0396(12) Uani 1 1 d .
O3 O 0.7330(4) -0.0767(2) 0.3910(3) 0.0322(10) Uani 1 1 d .
O4 O 0.6123(3) 0.0337(2) 0.3799(3) 0.0246(9) Uani 1 1 d .
O5 O 0.8561(4) -0.0297(3) 0.5784(4) 0.0461(13) Uani 1 1 d .
O6 O 0.8542(4) 0.0595(3) 0.4091(4) 0.0479(13) Uani 1 1 d .
O7 O 0.6957(3) 0.0816(2) 0.5559(3) 0.0252(9) Uani 1 1 d .
O8 O 0.5236(4) 0.1761(2) 0.4063(4) 0.0358(11) Uani 1 1 d .
O9 O 0.3999(3) 0.0482(3) 0.4133(3) 0.0336(10) Uani 1 1 d .
O10 O 0.5045(3) 0.1006(2) 0.6014(3) 0.0266(9) Uani 1 1 d .
O11 O 0.6870(4) 0.1569(3) 0.7545(4) 0.0494(13) Uani 1 1 d .
O12 O 0.7677(4) 0.0198(3) 0.7586(3) 0.0454(13) Uani 1 1 d .
O13 O 0.5464(3) 0.0349(2) 0.7768(3) 0.0292(10) Uani 1 1 d .
O1W O 0.6595(4) -0.0356(3) -0.0371(4) 0.0492(13) Uani 1 1 d .
O2W O 0.8724(9) -0.1560(8) 1.1954(13) 0.089(5) Uani 0.50 1 d P
O3W O 0.963(2) -0.0837(13) 1.326(2) 0.065(6) Uani 0.25 1 d PU

loop_
_atom_site_aniso_label
_atom_site_aniso_U_11
_atom_site_aniso_U_22
_atom_site_aniso_U_33
_atom_site_aniso_U_23
_atom_site_aniso_U_13
_atom_site_aniso_U_12
Ag1 0.0377(3) 0.0481(3) 0.0200(2) 0.0005(2) -0.0001(2) 0.0042(2)
Ag2 0.0503(3) 0.0485(3) 0.0237(3) 0.0066(2) -0.0089(2) -0.0002(3)
Mo1 0.0281(3) 0.0280(3) 0.0181(3) -0.0028(2) 0.0023(2) 0.0015(2)
Mo2 0.0232(3) 0.0347(3) 0.0251(3) -0.0020(2) -0.0025(2) 0.0003(2)
Mo3 0.0235(3) 0.0223(3) 0.0181(3) 0.0013(2) 0.0006(2) -0.0002(2)
Mo4 0.0271(3) 0.0396(3) 0.0184(3) -0.0036(2) -0.0021(2) -0.0063(3)
C1 0.026(3) 0.023(3) 0.022(3) 0.002(3) 0.002(2) 0.006(3)
C2 0.023(3) 0.027(3) 0.016(3) 0.000(2) 0.003(2) -0.002(3)
C3 0.026(3) 0.033(4) 0.028(3) 0.001(3) -0.008(3) -0.003(3)
C4 0.031(3) 0.031(4) 0.040(4) -0.006(3) 0.004(3) 0.005(3)
C5 0.038(4) 0.037(4) 0.022(3) -0.010(3) 0.004(3) 0.004(3)
C6 0.028(3) 0.027(3) 0.016(3) 0.003(2) 0.001(2) 0.002(3)
C7 0.033(3) 0.038(4) 0.017(3) 0.006(3) 0.005(3) 0.009(3)
C8 0.040(4) 0.046(4) 0.018(3) -0.005(3) -0.001(3) 0.001(3)
C9 0.039(4) 0.038(4) 0.024(3) 0.001(3) 0.007(3) 0.007(3)
C10 0.027(3) 0.031(3) 0.019(3) 0.001(3) -0.006(2) -0.006(3)
C11 0.028(3) 0.041(4) 0.018(3) -0.005(3) -0.002(2) -0.003(3)
C12 0.051(4) 0.055(5) 0.026(4) 0.007(3) 0.005(3) -0.014(4)
C13 0.048(4) 0.050(5) 0.035(4) 0.002(3) -0.005(3) -0.020(4)
C14 0.033(4) 0.051(5) 0.028(4) -0.010(3) -0.006(3) -0.006(3)
C15 0.039(4) 0.034(4) 0.026(3) 0.002(3) -0.002(3) -0.008(3)
N1 0.033(3) 0.034(3) 0.014(2) -0.003(2) -0.001(2) 0.005(2)
N2 0.028(3) 0.034(3) 0.014(2) -0.001(2) 0.000(2) -0.004(2)
N3 0.027(3) 0.029(3) 0.017(2) 0.000(2) -0.001(2) 0.002(2)
N4 0.032(3) 0.031(3) 0.015(2) -0.002(2) 0.003(2) 0.005(2)
N5 0.027(3) 0.041(3) 0.020(3) -0.001(2) 0.003(2) 0.003(3)
N6 0.042(3) 0.036(3) 0.027(3) 0.000(3) 0.006(2) 0.003(3)
N7 0.043(3) 0.049(4) 0.023(3) 0.003(3) 0.004(2) 0.007(3)
N8 0.045(3) 0.042(3) 0.017(3) 0.000(2) -0.009(2) 0.000(3)
O1 0.045(3) 0.036(3) 0.038(3) -0.013(2) 0.000(2) 0.003(2)
O2 0.043(3) 0.050(3) 0.028(2) 0.000(2) 0.012(2) -0.005(2)
O3 0.034(2) 0.032(2) 0.028(2) -0.0018(19) -0.0029(19) 0.006(2)
O4 0.025(2) 0.028(2) 0.019(2) -0.0022(18) -0.0030(16) 0.0014(18)
O5 0.040(3) 0.056(3) 0.036(3) -0.002(2) -0.013(2) 0.019(3)
O6 0.039(3) 0.053(3) 0.055(3) -0.006(3) 0.020(2) -0.005(3)
O7 0.023(2) 0.034(2) 0.019(2) -0.0022(18) 0.0035(16) -0.0019(19)
O8 0.040(3) 0.029(2) 0.038(3) 0.008(2) 0.008(2) 0.005(2)
O9 0.029(2) 0.039(3) 0.032(2) -0.003(2) 0.0017(19) -0.003(2)
O10 0.028(2) 0.030(2) 0.022(2) -0.0011(18) 0.0029(17) -0.0007(19)
O11 0.052(3) 0.053(3) 0.044(3) -0.023(3) 0.011(2) -0.021(3)
O12 0.034(3) 0.072(4) 0.027(2) 0.001(2) -0.003(2) 0.000(3)
O13 0.028(2) 0.039(3) 0.019(2) 0.0025(19) -0.0013(17) -0.003(2)
O1W 0.063(3) 0.052(3) 0.031(3) -0.003(2) 0.006(2) 0.001(3)
O2W 0.032(6) 0.091(10) 0.151(13) 0.067(10) 0.035(7) 0.008(6)
O3W 0.063(9) 0.057(9) 0.074(10) 0.010(8) 0.010(8) 0.022(8)

loop_
_atom_type_symbol
_atom_type_description
_atom_type_scat_dispersion_real
_atom_type_scat_dispersion_imag
_atom_type_scat_source
C C 0.0033 0.0016 'International Tables Vol C Tables 4.2.6.8 and 6.1.1.4'
H H 0.0000 0.0000 'International Tables Vol C Tables 4.2.6.8 and 6.1.1.4'
N N 0.0061 0.0033 'International Tables Vol C Tables 4.2.6.8 and 6.1.1.4'
O O 0.0106 0.0060 'International Tables Vol C Tables 4.2.6.8 and 6.1.1.4'
Mo Mo -1.6832 0.6857 'International Tables Vol C Tables 4.2.6.8 and 6.1.1.4'
Ag Ag -0.8971 1.1015 'International Tables Vol C Tables 4.2.6.8 and 6.1.1.4'

loop_
_geom_angle_atom_site_label_1
_geom_angle_atom_site_label_2
_geom_angle_atom_site_label_3
_geom_angle
_geom_angle_site_symmetry_1
_geom_angle_site_symmetry_3
N1 Ag1 N7 127.5(2) . 1_554
N1 Ag1 N2 127.25(18) . 4
N7 Ag1 N2 105.27(18) 1_554 4
N1 Ag1 O1 86.17(16) . .
N7 Ag1 O1 98.82(19) 1_554 .
N2 Ag1 O1 87.42(17) 4 .
N8 Ag2 N6 163.8(2) . 4_656
N8 Ag2 N3 106.81(19) . 4_656
N6 Ag2 N3 86.75(18) 4_656 4_656
O1 Mo1 O2 103.7(2) . .
O1 Mo1 O3 97.3(2) . .
O2 Mo1 O3 101.0(2) . .
O1 Mo1 O13 100.5(2) . 3_656
O2 Mo1 O13 96.6(2) . 3_656
O3 Mo1 O13 151.26(18) . 3_656
O1 Mo1 O4 163.17(19) . .
O2 Mo1 O4 91.5(2) . .
O3 Mo1 O4 72.32(16) . .
O13 Mo1 O4 84.73(16) 3_656 .
O1 Mo1 O10 88.2(2) . 3_656
O2 Mo1 O10 164.9(2) . 3_656
O3 Mo1 O10 86.35(17) . 3_656
O13 Mo1 O10 71.87(16) 3_656 3_656
O4 Mo1 O10 78.13(15) . 3_656
O6 Mo2 O5 105.8(3) . .
O6 Mo2 O3 107.0(2) . .
O5 Mo2 O3 99.8(2) . .
O6 Mo2 O7 103.3(2) . .
O5 Mo2 O7 98.2(2) . .
O3 Mo2 O7 138.80(18) . .
O6 Mo2 O4 98.6(2) . .
O5 Mo2 O4 155.5(2) . .
O3 Mo2 O4 75.46(16) . .
O7 Mo2 O4 72.92(15) . .
O8 Mo3 O9 107.9(2) . .
O8 Mo3 O10 107.8(2) . .
O9 Mo3 O10 97.17(19) . .
O8 Mo3 O4 105.7(2) . .
O9 Mo3 O4 95.16(19) . .
O10 Mo3 O4 138.57(17) . .
O8 Mo3 O7 104.76(19) . .
O9 Mo3 O7 147.28(19) . .
O10 Mo3 O7 74.79(16) . .
O4 Mo3 O7 73.60(15) . .
O11 Mo4 O12 105.2(3) . .
O11 Mo4 O13 104.8(2) . .
O12 Mo4 O13 98.7(2) . .
O11 Mo4 O7 103.3(2) . .
O12 Mo4 O7 99.8(2) . .
O13 Mo4 O7 140.67(16) . .
O11 Mo4 O10 96.9(2) . .
O12 Mo4 O10 157.9(2) . .
O13 Mo4 O10 76.24(16) . .
O7 Mo4 O10 73.60(16) . .
N1 C1 C2 122.4(5) . .
N1 C1 H1 118.8 . .
C2 C1 H1 118.8 . .
C3 C2 C1 118.3(5) . .
C3 C2 C6 120.5(5) . .
C1 C2 C6 121.2(5) . .
C4 C3 C2 119.5(5) . .
C4 C3 H3 120.3 . .
C2 C3 H3 120.3 . .
C5 C4 C3 118.1(6) . .
C5 C4 H4 121.0 . .
C3 C4 H4 121.0 . .
N1 C5 C4 123.7(6) . .
N1 C5 H5 118.2 . .
C4 C5 H5 118.2 . .
N3 C6 N2 113.6(5) . .
N3 C6 C2 122.6(5) . .
N2 C6 C2 123.7(5) . .
N4 C7 N5 110.1(5) . .
N5 C8 N7 111.3(6) . .
N5 C8 H8 124.3 . .
N7 C8 H8 124.3 . .
N6 C9 N7 114.3(6) . .
N6 C9 H9 122.9 . .
N7 C9 H9 122.9 . .
N2 C10 N4 110.1(5) . .
N2 C10 C11 125.1(5) . .
N4 C10 C11 124.8(6) . .
C15 C11 C12 119.2(6) . .
C15 C11 C10 120.5(6) . .
C12 C11 C10 120.1(6) . .
C13 C12 C11 118.0(7) . .
C13 C12 H12 121.0 . .
C11 C12 H12 121.0 . .
C14 C13 C12 119.3(7) . .
C14 C13 H13 120.3 . .
C12 C13 H13 120.3 . .
N8 C14 C13 123.0(6) . .
N8 C14 H14 118.5 . .
C13 C14 H14 118.5 . .
N8 C15 C11 123.4(6) . .
N8 C15 H15 118.3 . .
C11 C15 H15 118.3 . .
C1 N1 C5 118.0(5) . .
C1 N1 Ag1 124.9(4) . .
C5 N1 Ag1 117.1(4) . .
C10 N2 C6 103.6(5) . .
C10 N2 Ag1 116.9(4) . 4_656
C6 N2 Ag1 139.1(4) . 4_656
C6 N3 N4 103.0(4) . .
C6 N3 Ag2 124.0(4) . 4
N4 N3 Ag2 110.2(4) . 4
C10 N4 N3 109.6(5) . .
C10 N4 C7 129.4(5) . .
N3 N4 C7 121.0(5) . .
C8 N5 N6 108.2(5) . .
C8 N5 C7 129.7(6) . .
N6 N5 C7 121.9(5) . .
C9 N6 N5 103.7(5) . .
C9 N6 Ag2 131.1(5) . 4
N5 N6 Ag2 122.9(4) . 4
C8 N7 C9 102.5(5) . .
C8 N7 Ag1 128.5(4) . 1_556
C9 N7 Ag1 126.2(5) . 1_556
C15 N8 C14 116.9(6) . .
C15 N8 Ag2 120.8(5) . .
C14 N8 Ag2 122.2(4) . .
Mo1 O1 Ag1 171.6(3) . .
Mo2 O3 Mo1 115.3(2) . .
Mo3 O4 Mo2 109.46(17) . .
Mo3 O4 Mo1 143.5(2) . .
Mo2 O4 Mo1 95.33(15) . .
Mo4 O7 Mo2 127.9(2) . .
Mo4 O7 Mo3 101.58(17) . .
Mo2 O7 Mo3 102.86(16) . .
Mo3 O10 Mo4 108.21(19) . .
Mo3 O10 Mo1 144.2(2) . 3_656
Mo4 O10 Mo1 94.28(15) . 3_656
Mo4 O13 Mo1 116.0(2) . 3_656

loop_
_geom_bond_atom_site_label_1
_geom_bond_atom_site_label_2
_geom_bond_distance
_geom_bond_site_symmetry_2
Ag1 N1 2.253(5) .
Ag1 N7 2.262(6) 1_554
Ag1 N2 2.329(5) 4
Ag1 O1 2.594(5) .
Ag2 N8 2.182(5) .
Ag2 N6 2.225(5) 4_656
Ag2 N3 2.545(5) 4_656
Mo1 O1 1.698(5) .
Mo1 O2 1.705(5) .
Mo1 O3 1.949(4) .
Mo1 O13 1.958(4) 3_656
Mo1 O4 2.241(4) .
Mo1 O10 2.300(4) 3_656
Mo2 O6 1.689(5) .
Mo2 O5 1.692(4) .
Mo2 O3 1.894(4) .
Mo2 O7 1.996(4) .
Mo2 O4 2.150(4) .
Mo3 O8 1.702(4) .
Mo3 O9 1.744(4) .
Mo3 O10 1.857(4) .
Mo3 O4 1.881(4) .
Mo3 O7 2.214(4) .
Mo4 O11 1.688(5) .
Mo4 O12 1.698(5) .
Mo4 O13 1.899(4) .
Mo4 O7 1.988(4) .
Mo4 O10 2.160(4) .
C1 N1 1.337(7) .
C1 C2 1.398(7) .
C1 H1 0.9300 .
C2 C3 1.388(9) .
C2 C6 1.463(8) .
C3 C4 1.385(9) .
C3 H3 0.9300 .
C4 C5 1.377(9) .
C4 H4 0.9300 .
C5 N1 1.340(8) .
C5 H5 0.9300 .
C6 N3 1.318(8) .
C6 N2 1.372(7) .
C7 N4 1.440(8) .
C7 N5 1.456(8) .
C8 N5 1.327(8) .
C8 N7 1.335(9) .
C8 H8 0.9300 .
C9 N6 1.317(8) .
C9 N7 1.350(8) .
C9 H9 0.9300 .
C10 N2 1.317(8) .
C10 N4 1.339(8) .
C10 C11 1.482(8) .
C11 C15 1.371(9) .
C11 C12 1.383(10) .
C12 C13 1.380(9) .
C12 H12 0.9300 .
C13 C14 1.372(10) .
C13 H13 0.9300 .
C14 N8 1.348(9) .
C14 H14 0.9300 .
C15 N8 1.336(8) .
C15 H15 0.9300 .
N2 Ag1 2.329(5) 4_656
N3 N4 1.365(7) .
N3 Ag2 2.545(5) 4
N5 N6 1.366(7) .
N6 Ag2 2.225(5) 4
N7 Ag1 2.262(6) 1_556
O10 Mo1 2.300(4) 3_656
O13 Mo1 1.958(4) 3_656

loop_
_geom_torsion_atom_site_label_1
_geom_torsion_atom_site_label_2
_geom_torsion_atom_site_label_3
_geom_torsion_atom_site_label_4
_geom_torsion
_geom_torsion_site_symmetry_1
_geom_torsion_site_symmetry_4
N1 C1 C2 C3 -0.2(9) . .
N1 C1 C2 C6 -178.5(6) . .
C1 C2 C3 C4 0.8(9) . .
C6 C2 C3 C4 179.1(6) . .
C2 C3 C4 C5 0.0(10) . .
C3 C4 C5 N1 -1.6(10) . .
C3 C2 C6 N3 -138.6(6) . .
C1 C2 C6 N3 39.7(9) . .
C3 C2 C6 N2 37.7(9) . .
C1 C2 C6 N2 -144.0(6) . .
N2 C10 C11 C15 -101.6(8) . .
N4 C10 C11 C15 78.7(9) . .
N2 C10 C11 C12 74.0(9) . .
N4 C10 C11 C12 -105.7(8) . .
C15 C11 C12 C13 -0.5(11) . .
C10 C11 C12 C13 -176.1(7) . .
C11 C12 C13 C14 -0.6(12) . .
C12 C13 C14 N8 1.6(12) . .
C12 C11 C15 N8 0.7(11) . .
C10 C11 C15 N8 176.3(6) . .
C2 C1 N1 C5 -1.2(9) . .
C2 C1 N1 Ag1 179.3(4) . .
C4 C5 N1 C1 2.2(10) . .
C4 C5 N1 Ag1 -178.3(5) . .
N7 Ag1 N1 C1 121.7(5) 1_554 .
N2 Ag1 N1 C1 -60.3(6) 4 .
O1 Ag1 N1 C1 23.5(5) . .
N7 Ag1 N1 C5 -57.8(5) 1_554 .
N2 Ag1 N1 C5 120.2(5) 4 .
O1 Ag1 N1 C5 -156.0(5) . .
N4 C10 N2 C6 -0.5(7) . .
C11 C10 N2 C6 179.8(6) . .
N4 C10 N2 Ag1 -174.6(4) . 4_656
C11 C10 N2 Ag1 5.7(8) . 4_656
N3 C6 N2 C10 1.2(7) . .
C2 C6 N2 C10 -175.4(6) . .
N3 C6 N2 Ag1 173.2(4) . 4_656
C2 C6 N2 Ag1 -3.5(10) . 4_656
N2 C6 N3 N4 -1.4(7) . .
C2 C6 N3 N4 175.3(5) . .
N2 C6 N3 Ag2 -127.1(4) . 4
C2 C6 N3 Ag2 49.6(7) . 4
N2 C10 N4 N3 -0.3(7) . .
C11 C10 N4 N3 179.4(6) . .
N2 C10 N4 C7 178.2(6) . .
C11 C10 N4 C7 -2.1(10) . .
C6 N3 N4 C10 1.0(7) . .
Ag2 N3 N4 C10 135.2(4) 4 .
C6 N3 N4 C7 -177.6(5) . .
Ag2 N3 N4 C7 -43.4(6) 4 .
N5 C7 N4 C10 -91.8(8) . .
N5 C7 N4 N3 86.4(6) . .
N7 C8 N5 N6 0.4(8) . .
N7 C8 N5 C7 175.9(6) . .
N4 C7 N5 C8 115.4(7) . .
N4 C7 N5 N6 -69.7(7) . .
N7 C9 N6 N5 0.3(7) . .
N7 C9 N6 Ag2 162.8(4) . 4
C8 N5 N6 C9 -0.5(7) . .
C7 N5 N6 C9 -176.4(6) . .
C8 N5 N6 Ag2 -164.8(4) . 4
C7 N5 N6 Ag2 19.3(7) . 4
N5 C8 N7 C9 -0.2(8) . .
N5 C8 N7 Ag1 -161.9(4) . 1_556
N6 C9 N7 C8 -0.1(8) . .
N6 C9 N7 Ag1 162.2(4) . 1_556
C11 C15 N8 C14 0.3(10) . .
C11 C15 N8 Ag2 -175.4(5) . .
C13 C14 N8 C15 -1.5(11) . .
C13 C14 N8 Ag2 174.2(6) . .
N6 Ag2 N8 C15 -132.6(7) 4_656 .
N3 Ag2 N8 C15 81.6(5) 4_656 .
N6 Ag2 N8 C14 51.9(11) 4_656 .
N3 Ag2 N8 C14 -93.9(6) 4_656 .
O2 Mo1 O1 Ag1 63.6(18) . .
O3 Mo1 O1 Ag1 -39.7(19) . .
O13 Mo1 O1 Ag1 163.0(18) 3_656 .
O4 Mo1 O1 Ag1 -90(2) . .
O10 Mo1 O1 Ag1 -125.8(18) 3_656 .
N1 Ag1 O1 Mo1 46.6(18) . .
N7 Ag1 O1 Mo1 -80.7(18) 1_554 .
N2 Ag1 O1 Mo1 174.2(18) 4 .
O6 Mo2 O3 Mo1 -83.7(3) . .
O5 Mo2 O3 Mo1 166.4(3) . .
O7 Mo2 O3 Mo1 51.8(4) . .
O4 Mo2 O3 Mo1 11.0(2) . .
O1 Mo1 O3 Mo2 -177.2(3) . .
O2 Mo1 O3 Mo2 77.3(3) . .
O13 Mo1 O3 Mo2 -49.3(5) 3_656 .
O4 Mo1 O3 Mo2 -10.7(2) . .
O10 Mo1 O3 Mo2 -89.4(2) 3_656 .
O8 Mo3 O4 Mo2 109.3(2) . .
O9 Mo3 O4 Mo2 -140.5(2) . .
O10 Mo3 O4 Mo2 -33.5(3) . .
O7 Mo3 O4 Mo2 8.19(17) . .
O8 Mo3 O4 Mo1 -120.6(3) . .
O9 Mo3 O4 Mo1 -10.4(4) . .
O10 Mo3 O4 Mo1 96.6(4) . .
O7 Mo3 O4 Mo1 138.2(4) . .
O6 Mo2 O4 Mo3 -110.5(2) . .
O5 Mo2 O4 Mo3 62.5(6) . .
O3 Mo2 O4 Mo3 144.1(2) . .
O7 Mo2 O4 Mo3 -9.13(19) . .
O6 Mo2 O4 Mo1 96.7(2) . .
O5 Mo2 O4 Mo1 -90.3(5) . .
O3 Mo2 O4 Mo1 -8.69(17) . .
O7 Mo2 O4 Mo1 -161.93(19) . .
O1 Mo1 O4 Mo3 -71.5(7) . .
O2 Mo1 O4 Mo3 134.0(4) . .
O3 Mo1 O4 Mo3 -125.0(4) . .
O13 Mo1 O4 Mo3 37.5(3) 3_656 .
O10 Mo1 O4 Mo3 -35.0(3) 3_656 .
O1 Mo1 O4 Mo2 62.1(7) . .
O2 Mo1 O4 Mo2 -92.5(2) . .
O3 Mo1 O4 Mo2 8.58(17) . .
O13 Mo1 O4 Mo2 171.06(18) 3_656 .
O10 Mo1 O4 Mo2 98.51(16) 3_656 .
O11 Mo4 O7 Mo2 140.8(3) . .
O12 Mo4 O7 Mo2 32.5(3) . .
O13 Mo4 O7 Mo2 -84.5(3) . .
O10 Mo4 O7 Mo2 -125.8(3) . .
O11 Mo4 O7 Mo3 -102.6(2) . .
O12 Mo4 O7 Mo3 149.1(2) . .
O13 Mo4 O7 Mo3 32.1(3) . .
O10 Mo4 O7 Mo3 -9.27(15) . .
O6 Mo2 O7 Mo4 -141.4(3) . .
O5 Mo2 O7 Mo4 -33.0(3) . .
O3 Mo2 O7 Mo4 82.1(3) . .
O4 Mo2 O7 Mo4 123.5(3) . .
O6 Mo2 O7 Mo3 102.6(2) . .
O5 Mo2 O7 Mo3 -149.0(2) . .
O3 Mo2 O7 Mo3 -33.9(3) . .
O4 Mo2 O7 Mo3 7.49(15) . .
O8 Mo3 O7 Mo4 115.5(2) . .
O9 Mo3 O7 Mo4 -68.7(4) . .
O10 Mo3 O7 Mo4 10.73(18) . .
O4 Mo3 O7 Mo4 -142.1(2) . .
O8 Mo3 O7 Mo2 -110.9(2) . .
O9 Mo3 O7 Mo2 64.9(4) . .
O10 Mo3 O7 Mo2 144.3(2) . .
O4 Mo3 O7 Mo2 -8.54(17) . .
O8 Mo3 O10 Mo4 -111.1(2) . .
O9 Mo3 O10 Mo4 137.4(2) . .
O4 Mo3 O10 Mo4 31.2(3) . .
O7 Mo3 O10 Mo4 -10.18(17) . .
O8 Mo3 O10 Mo1 122.7(4) . 3_656
O9 Mo3 O10 Mo1 11.3(4) . 3_656
O4 Mo3 O10 Mo1 -95.0(4) . 3_656
O7 Mo3 O10 Mo1 -136.4(4) . 3_656
O11 Mo4 O10 Mo3 113.4(2) . .
O12 Mo4 O10 Mo3 -63.8(6) . .
O13 Mo4 O10 Mo3 -143.0(2) . .
O7 Mo4 O10 Mo3 11.42(19) . .
O11 Mo4 O10 Mo1 -94.9(2) . 3_656
O12 Mo4 O10 Mo1 87.9(5) . 3_656
O13 Mo4 O10 Mo1 8.71(16) . 3_656
O7 Mo4 O10 Mo1 163.16(19) . 3_656
O11 Mo4 O13 Mo1 82.2(3) . 3_656
O12 Mo4 O13 Mo1 -169.4(3) . 3_656
O7 Mo4 O13 Mo1 -52.1(4) . 3_656
O10 Mo4 O13 Mo1 -11.4(2) . 3_656
